data_7107043
loop_
_publ_author_name
'He Wang'
'Yu-Long Zhao'
'Chuan-Qing Ren'
'Aboubacar Diallo'
'Qun Liu'

_publ_section_title
;
 Tandem [5 + 1] annulation-isocyanide cyclization: efficient synthesis of
 hydroindolones
;
_journal_name_full Chem.Commun.
_journal_page_first 12316
_journal_paper_doi 10.1039/c1cc14916d
_journal_volume 47
_journal_year 2011
_chemical_formula_sum 'C21 H19 Cl N2 O3 S2'
_chemical_formula_weight 446.82
_chemical_name_systematic
;
?
;
_space_group_IT_number 15
_symmetry_cell_setting monoclinic
_symmetry_space_group_name_Hall '-C 2yc'
_symmetry_space_group_name_H-M 'C 1 2/c 1'
_atom_sites_solution_hydrogens geom
_atom_sites_solution_primary direct
_atom_sites_solution_secondary difmap
_audit_creation_method SHELXL-97
_cell_angle_alpha 90.00
_cell_angle_beta 100.587(2)
_cell_angle_gamma 90.00
_cell_formula_units_Z 8
_cell_length_a 40.139(6)
_cell_length_b 9.4559(13)
_cell_length_c 11.1246(14)
_cell_measurement_reflns_used 6685
_cell_measurement_temperature 293(2)
_cell_measurement_theta_max 26.11
_cell_measurement_theta_min 2.06
_cell_volume 4150.5(10)
_computing_cell_refinement 'Bruker XSCANS'
_computing_data_collection 'Bruker XSCANS'
_computing_data_reduction 'Bruker SHELXTL'
_computing_molecular_graphics 'Bruker SHELXTL'
_computing_publication_material 'Bruker SHELXTL'
_computing_structure_refinement 'Bruker SHELXTL'
_computing_structure_solution 'Bruker SHELXTL'
_diffrn_ambient_temperature 293(2)
_diffrn_measured_fraction_theta_full 0.994
_diffrn_measured_fraction_theta_max 0.994
_diffrn_measurement_device_type 'Bruker P4'
_diffrn_measurement_method '\w scans'
_diffrn_radiation_monochromator graphite
_diffrn_radiation_source 'fine-focus sealed tube'
_diffrn_radiation_type MoK\a
_diffrn_radiation_wavelength 0.71073
_diffrn_reflns_av_R_equivalents 0.0227
_diffrn_reflns_av_sigmaI/netI 0.0271
_diffrn_reflns_limit_h_max 49
_diffrn_reflns_limit_h_min -36
_diffrn_reflns_limit_k_max 11
_diffrn_reflns_limit_k_min -8
_diffrn_reflns_limit_l_max 13
_diffrn_reflns_limit_l_min -13
_diffrn_reflns_number 10625
_diffrn_reflns_theta_full 26.11
_diffrn_reflns_theta_max 26.11
_diffrn_reflns_theta_min 2.06
_diffrn_standards_decay_% none
_diffrn_standards_interval_count 0.01
_diffrn_standards_interval_time 0.01
_diffrn_standards_number 6258
_exptl_absorpt_coefficient_mu 0.411
_exptl_absorpt_correction_T_max 0.948
_exptl_absorpt_correction_T_min 0.933
_exptl_absorpt_correction_type empirical
_exptl_absorpt_process_details sadabs
_exptl_crystal_colour white
_exptl_crystal_density_diffrn 1.430
_exptl_crystal_density_meas ?
_exptl_crystal_density_method 'not measured'
_exptl_crystal_description block
_exptl_crystal_F_000 1856
_exptl_crystal_size_max 0.17
_exptl_crystal_size_mid 0.15
_exptl_crystal_size_min 0.13
_refine_diff_density_max 0.404
_refine_diff_density_min -0.324
_refine_diff_density_rms 0.048
_refine_ls_extinction_method none
_refine_ls_goodness_of_fit_ref 1.036
_refine_ls_hydrogen_treatment mixed
_refine_ls_matrix_type full
_refine_ls_number_parameters 267
_refine_ls_number_reflns 4102
_refine_ls_number_restraints 0
_refine_ls_restrained_S_all 1.036
_refine_ls_R_factor_all 0.0669
_refine_ls_R_factor_gt 0.0486
_refine_ls_shift/su_max 0.001
_refine_ls_shift/su_mean 0.000
_refine_ls_structure_factor_coef Fsqd
_refine_ls_weighting_details 'calc w=1/[\s^2^(Fo^2^)+(0.0663P)^2^+3.8714P] where P=(Fo^2^+2Fc^2^)/3'
_refine_ls_weighting_scheme calc
_refine_ls_wR_factor_gt 0.1252
_refine_ls_wR_factor_ref 0.1375
_reflns_number_gt 3087
_reflns_number_total 4102
_reflns_threshold_expression >2sigma(I)
_cod_data_source_file c1cc14916d.txt
_cod_data_source_block p-1
_cod_depositor_comments
;
The following automatic conversions were performed:

'_exptl_crystal_density_meas' value 'none' was changed to '?' - the
value is perceived as not measured.

Automatic conversion script
Id: cif_fix_values 3008 2015-01-20 13:52:24Z robertas 
;
_cod_original_sg_symbol_H-M 'C2/c '
_cod_database_code 7107043

loop_
_symmetry_equiv_pos_as_xyz
'x, y, z'
'-x, y, -z+1/2'
'x+1/2, y+1/2, z'
'-x+1/2, y+1/2, -z+1/2'
'-x, -y, -z'
'x, -y, z-1/2'
'-x+1/2, -y+1/2, -z'
'x+1/2, -y+1/2, z-1/2'

loop_
_atom_site_label
_atom_site_type_symbol
_atom_site_fract_x
_atom_site_fract_y
_atom_site_fract_z
_atom_site_U_iso_or_equiv
_atom_site_adp_type
_atom_site_occupancy
_atom_site_symmetry_multiplicity
_atom_site_calc_flag
_atom_site_refinement_flags
H1 H 0.1189(7) 0.390(3) 0.297(2) 0.048(8) Uiso 1 1 d .
Cl1 Cl 0.27160(2) 0.44215(11) 0.30523(8) 0.0837(3) Uani 1 1 d .
S1 S 0.06973(2) 0.03929(10) 0.78278(7) 0.0698(3) Uani 1 1 d .
S2 S 0.046243(18) 0.32956(9) 0.73034(6) 0.0588(2) Uani 1 1 d .
O1 O 0.11346(6) -0.0273(2) 0.6340(2) 0.0726(6) Uani 1 1 d .
O2 O 0.13687(5) 0.6011(2) 0.41503(17) 0.0562(5) Uani 1 1 d .
O3 O 0.13199(6) 0.5679(2) 0.60851(17) 0.0685(6) Uani 1 1 d .
N2 N 0.10849(5) 0.3543(3) 0.33795(18) 0.0436(5) Uani 1 1 d .
N4 N -0.00241(7) 0.2652(5) 0.4042(2) 0.1190(16) Uani 1 1 d .
C1 C 0.23666(6) 0.3915(3) 0.3681(3) 0.0543(7) Uani 1 1 d .
C2 C 0.23405(6) 0.4364(3) 0.4829(3) 0.0573(7) Uani 1 1 d .
H2 H 0.2509 0.4928 0.5277 0.069 Uiso 1 1 calc R
C3 C 0.20621(6) 0.3971(3) 0.5315(2) 0.0496(6) Uani 1 1 d .
H3 H 0.2045 0.4274 0.6097 0.060 Uiso 1 1 calc R
C4 C 0.18074(6) 0.3132(3) 0.4664(2) 0.0418(6) Uani 1 1 d .
C5 C 0.18441(6) 0.2658(3) 0.3514(2) 0.0520(7) Uani 1 1 d .
H5 H 0.1680 0.2071 0.3070 0.062 Uiso 1 1 calc R
C6 C 0.21249(7) 0.3059(3) 0.3022(2) 0.0581(7) Uani 1 1 d .
H6 H 0.2148 0.2746 0.2249 0.070 Uiso 1 1 calc R
C7 C 0.14982(5) 0.2775(3) 0.5209(2) 0.0402(5) Uani 1 1 d .
H7 H 0.1558 0.2955 0.6090 0.048 Uiso 1 1 calc R
C8 C 0.13859(6) 0.1237(3) 0.5051(2) 0.0480(6) Uani 1 1 d .
H8A H 0.1289 0.1065 0.4199 0.058 Uiso 1 1 calc R
H8B H 0.1582 0.0626 0.5271 0.058 Uiso 1 1 calc R
C9 C 0.11284(6) 0.0881(3) 0.5834(2) 0.0482(6) Uani 1 1 d .
C10 C 0.08958(6) 0.2012(3) 0.6021(2) 0.0413(6) Uani 1 1 d .
C11 C 0.08673(5) 0.3327(3) 0.5236(2) 0.0391(5) Uani 1 1 d .
H11 H 0.0805 0.4126 0.5710 0.047 Uiso 1 1 calc R
C12 C 0.11913(5) 0.3739(3) 0.46987(19) 0.0376(5) Uani 1 1 d .
C13 C 0.07480(6) 0.3314(3) 0.3085(2) 0.0452(6) Uani 1 1 d .
H13 H 0.0630 0.3259 0.2284 0.054 Uiso 1 1 calc R
C14 C 0.06011(6) 0.3175(3) 0.4062(2) 0.0469(6) Uani 1 1 d .
C15 C 0.02562(7) 0.2881(4) 0.4043(2) 0.0729(10) Uani 1 1 d .
C16 C 0.12937(6) 0.5255(3) 0.5059(2) 0.0420(6) Uani 1 1 d .
C17 C 0.14952(10) 0.7439(3) 0.4439(4) 0.0868(11) Uani 1 1 d .
H17A H 0.1321 0.8112 0.4100 0.104 Uiso 1 1 calc R
H17B H 0.1541 0.7558 0.5320 0.104 Uiso 1 1 calc R
C18 C 0.17829(12) 0.7736(5) 0.4000(5) 0.137(2) Uani 1 1 d .
H18A H 0.1812 0.8742 0.3969 0.205 Uiso 1 1 calc R
H18B H 0.1765 0.7348 0.3193 0.205 Uiso 1 1 calc R
H18C H 0.1975 0.7325 0.4528 0.205 Uiso 1 1 calc R
C19 C 0.07104(6) 0.1897(3) 0.6930(2) 0.0462(6) Uani 1 1 d .
C20 C 0.04187(8) 0.1129(5) 0.8797(3) 0.0856(12) Uani 1 1 d .
H20A H 0.0185 0.0889 0.8467 0.103 Uiso 1 1 calc R
H20B H 0.0477 0.0740 0.9615 0.103 Uiso 1 1 calc R
C21 C 0.04608(8) 0.2696(5) 0.8840(3) 0.0789(11) Uani 1 1 d .
H21A H 0.0672 0.2949 0.9371 0.095 Uiso 1 1 calc R
H21B H 0.0276 0.3134 0.9155 0.095 Uiso 1 1 calc R

loop_
_atom_site_aniso_label
_atom_site_aniso_U_11
_atom_site_aniso_U_22
_atom_site_aniso_U_33
_atom_site_aniso_U_23
_atom_site_aniso_U_13
_atom_site_aniso_U_12
Cl1 0.0543(4) 0.1201(8) 0.0827(6) 0.0319(5) 0.0282(4) 0.0014(4)
S1 0.0626(5) 0.0805(6) 0.0672(5) 0.0347(4) 0.0144(4) -0.0035(4)
S2 0.0525(4) 0.0761(6) 0.0526(4) 0.0060(4) 0.0222(3) 0.0004(3)
O1 0.0866(15) 0.0481(13) 0.0884(15) 0.0164(11) 0.0299(12) 0.0053(11)
O2 0.0682(12) 0.0453(11) 0.0602(11) 0.0005(9) 0.0254(9) -0.0081(9)
O3 0.0976(16) 0.0615(14) 0.0508(11) -0.0197(10) 0.0250(10) -0.0176(11)
N2 0.0408(11) 0.0591(15) 0.0318(10) -0.0015(10) 0.0094(9) -0.0057(10)
N4 0.0471(16) 0.254(5) 0.0549(16) 0.010(2) 0.0076(12) -0.030(2)
C1 0.0395(13) 0.0671(19) 0.0583(16) 0.0179(14) 0.0143(12) 0.0081(12)
C2 0.0398(14) 0.070(2) 0.0612(17) 0.0010(15) 0.0059(12) -0.0058(13)
C3 0.0450(14) 0.0570(17) 0.0457(13) -0.0041(12) 0.0055(11) -0.0022(12)
C4 0.0377(12) 0.0455(15) 0.0421(12) 0.0002(11) 0.0071(9) 0.0043(10)
C5 0.0462(14) 0.0632(18) 0.0467(14) -0.0080(13) 0.0088(11) 0.0025(12)
C6 0.0542(16) 0.076(2) 0.0472(14) 0.0017(14) 0.0167(12) 0.0105(14)
C7 0.0373(12) 0.0470(14) 0.0360(11) -0.0040(10) 0.0059(9) -0.0011(10)
C8 0.0461(13) 0.0442(15) 0.0536(14) -0.0032(12) 0.0089(11) 0.0029(11)
C9 0.0497(14) 0.0435(16) 0.0493(14) 0.0009(12) 0.0035(11) -0.0048(11)
C10 0.0389(12) 0.0474(15) 0.0364(12) 0.0040(11) 0.0040(9) -0.0045(10)
C11 0.0380(12) 0.0447(14) 0.0350(11) -0.0006(10) 0.0084(9) -0.0022(10)
C12 0.0397(12) 0.0429(14) 0.0304(11) -0.0029(10) 0.0071(9) -0.0018(10)
C13 0.0444(13) 0.0511(16) 0.0376(12) 0.0014(11) 0.0011(10) -0.0003(11)
C14 0.0369(12) 0.0616(18) 0.0418(13) 0.0079(12) 0.0063(10) 0.0004(11)
C15 0.0449(16) 0.131(3) 0.0415(15) 0.0126(17) 0.0034(12) -0.0070(17)
C16 0.0385(12) 0.0454(15) 0.0437(13) -0.0036(11) 0.0120(10) -0.0003(10)
C17 0.100(3) 0.0439(19) 0.133(3) -0.009(2) 0.062(2) -0.0184(17)
C18 0.132(4) 0.111(4) 0.197(5) -0.078(4) 0.107(4) -0.071(3)
C19 0.0379(12) 0.0588(17) 0.0396(12) 0.0087(12) 0.0007(10) -0.0056(11)
C20 0.0590(19) 0.136(4) 0.065(2) 0.045(2) 0.0198(15) -0.002(2)
C21 0.0568(18) 0.134(4) 0.0507(17) 0.010(2) 0.0234(14) -0.0034(19)

loop_
_atom_type_symbol
_atom_type_description
_atom_type_scat_dispersion_real
_atom_type_scat_dispersion_imag
_atom_type_scat_source
C C 0.0030 0.0020 'International Tables Vol C Tables 4.2.6.8 and 6.1.1.4'
H H 0.0000 0.0000 'International Tables Vol C Tables 4.2.6.8 and 6.1.1.4'
Cl Cl 0.1480 0.1590 'International Tables Vol C Tables 4.2.6.8 and 6.1.1.4'
N N 0.0060 0.0030 'International Tables Vol C Tables 4.2.6.8 and 6.1.1.4'
O O 0.0110 0.0060 'International Tables Vol C Tables 4.2.6.8 and 6.1.1.4'
S S 0.1250 0.1230 'International Tables Vol C Tables 4.2.6.8 and 6.1.1.4'

loop_
_geom_angle_atom_site_label_1
_geom_angle_atom_site_label_2
_geom_angle_atom_site_label_3
_geom_angle
C19 S1 C20 96.49(16)
C19 S2 C21 95.09(16)
C16 O2 C17 117.0(2)
C13 N2 C12 111.0(2)
C13 N2 H1 125(2)
C12 N2 H1 117(2)
C6 C1 C2 121.0(2)
C6 C1 Cl1 119.4(2)
C2 C1 Cl1 119.6(2)
C1 C2 C3 119.3(3)
C1 C2 H2 120.4
C3 C2 H2 120.4
C2 C3 C4 121.4(2)
C2 C3 H3 119.3
C4 C3 H3 119.3
C3 C4 C5 118.2(2)
C3 C4 C7 119.8(2)
C5 C4 C7 122.0(2)
C4 C5 C6 120.3(3)
C4 C5 H5 119.8
C6 C5 H5 119.8
C1 C6 C5 119.7(2)
C1 C6 H6 120.2
C5 C6 H6 120.2
C4 C7 C8 114.4(2)
C4 C7 C12 112.05(19)
C8 C7 C12 108.65(19)
C4 C7 H7 107.1
C8 C7 H7 107.1
C12 C7 H7 107.1
C9 C8 C7 111.5(2)
C9 C8 H8A 109.3
C7 C8 H8A 109.3
C9 C8 H8B 109.3
C7 C8 H8B 109.3
H8A C8 H8B 108.0
O1 C9 C10 123.1(2)
O1 C9 C8 120.4(2)
C10 C9 C8 116.3(2)
C19 C10 C9 119.8(2)
C19 C10 C11 120.0(2)
C9 C10 C11 120.2(2)
C10 C11 C14 112.4(2)
C10 C11 C12 116.24(19)
C14 C11 C12 101.22(17)
C10 C11 H11 108.9
C14 C11 H11 108.9
C12 C11 H11 108.9
N2 C12 C16 113.4(2)
N2 C12 C7 110.98(19)
C16 C12 C7 107.35(18)
N2 C12 C11 103.88(17)
C16 C12 C11 109.51(18)
C7 C12 C11 111.74(19)
C14 C13 N2 113.0(2)
C14 C13 H13 123.5
N2 C13 H13 123.5
C13 C14 C15 126.0(2)
C13 C14 C11 109.9(2)
C15 C14 C11 124.1(2)
N4 C15 C14 179.1(4)
O3 C16 O2 123.9(2)
O3 C16 C12 122.5(2)
O2 C16 C12 113.4(2)
C18 C17 O2 113.3(3)
C18 C17 H17A 108.9
O2 C17 H17A 108.9
C18 C17 H17B 108.9
O2 C17 H17B 108.9
H17A C17 H17B 107.7
C17 C18 H18A 109.5
C17 C18 H18B 109.5
H18A C18 H18B 109.5
C17 C18 H18C 109.5
H18A C18 H18C 109.5
H18B C18 H18C 109.5
C10 C19 S1 124.5(2)
C10 C19 S2 121.8(2)
S1 C19 S2 113.71(14)
C21 C20 S1 108.6(2)
C21 C20 H20A 110.0
S1 C20 H20A 110.0
C21 C20 H20B 110.0
S1 C20 H20B 110.0
H20A C20 H20B 108.3
C20 C21 S2 107.6(2)
C20 C21 H21A 110.2
S2 C21 H21A 110.2
C20 C21 H21B 110.2
S2 C21 H21B 110.2
H21A C21 H21B 108.5

loop_
_geom_bond_atom_site_label_1
_geom_bond_atom_site_label_2
_geom_bond_distance
Cl1 C1 1.745(3)
S1 C19 1.744(3)
S1 C20 1.828(4)
S2 C19 1.750(3)
S2 C21 1.802(3)
O1 C9 1.226(3)
O2 C16 1.317(3)
O2 C17 1.457(4)
O3 C16 1.196(3)
N2 C13 1.349(3)
N2 C12 1.463(3)
N2 H1 0.75(3)
N4 C15 1.146(4)
C1 C6 1.368(4)
C1 C2 1.369(4)
C2 C3 1.379(4)
C2 H2 0.9300
C3 C4 1.388(3)
C3 H3 0.9300
C4 C5 1.389(3)
C4 C7 1.516(3)
C5 C6 1.393(4)
C5 H5 0.9300
C6 H6 0.9300
C7 C8 1.523(4)
C7 C12 1.554(3)
C7 H7 0.9800
C8 C9 1.507(4)
C8 H8A 0.9700
C8 H8B 0.9700
C9 C10 1.459(4)
C10 C19 1.366(3)
C10 C11 1.511(3)
C11 C14 1.534(3)
C11 C12 1.576(3)
C11 H11 0.9800
C12 C16 1.525(4)
C13 C14 1.335(3)
C13 H13 0.9300
C14 C15 1.408(4)
C17 C18 1.363(5)
C17 H17A 0.9700
C17 H17B 0.9700
C18 H18A 0.9600
C18 H18B 0.9600
C18 H18C 0.9600
C20 C21 1.491(6)
C20 H20A 0.9700
C20 H20B 0.9700
C21 H21A 0.9700
C21 H21B 0.9700

loop_
_geom_torsion_atom_site_label_1
_geom_torsion_atom_site_label_2
_geom_torsion_atom_site_label_3
_geom_torsion_atom_site_label_4
_geom_torsion
C6 C1 C2 C3 -1.4(4)
Cl1 C1 C2 C3 179.4(2)
C1 C2 C3 C4 -0.2(4)
C2 C3 C4 C5 1.8(4)
C2 C3 C4 C7 -177.4(3)
C3 C4 C5 C6 -2.0(4)
C7 C4 C5 C6 177.2(2)
C2 C1 C6 C5 1.3(4)
Cl1 C1 C6 C5 -179.5(2)
C4 C5 C6 C1 0.5(4)
C3 C4 C7 C8 -136.6(2)
C5 C4 C7 C8 44.1(3)
C3 C4 C7 C12 99.1(3)
C5 C4 C7 C12 -80.1(3)
C4 C7 C8 C9 167.8(2)
C12 C7 C8 C9 -66.1(2)
C7 C8 C9 O1 -141.8(3)
C7 C8 C9 C10 33.6(3)
O1 C9 C10 C19 10.5(4)
C8 C9 C10 C19 -164.7(2)
O1 C9 C10 C11 -171.3(2)
C8 C9 C10 C11 13.5(3)
C19 C10 C11 C14 -93.1(3)
C9 C10 C11 C14 88.7(3)
C19 C10 C11 C12 150.9(2)
C9 C10 C11 C12 -27.3(3)
C13 N2 C12 C16 -109.2(2)
C13 N2 C12 C7 129.9(2)
C13 N2 C12 C11 9.6(3)
C4 C7 C12 N2 62.6(3)
C8 C7 C12 N2 -64.7(2)
C4 C7 C12 C16 -61.9(2)
C8 C7 C12 C16 170.78(19)
C4 C7 C12 C11 178.05(18)
C8 C7 C12 C11 50.7(2)
C10 C11 C12 N2 113.4(2)
C14 C11 C12 N2 -8.6(2)
C10 C11 C12 C16 -125.1(2)
C14 C11 C12 C16 112.8(2)
C10 C11 C12 C7 -6.3(3)
C14 C11 C12 C7 -128.4(2)
C12 N2 C13 C14 -6.6(3)
N2 C13 C14 C15 -177.7(3)
N2 C13 C14 C11 0.2(3)
C10 C11 C14 C13 -119.2(2)
C12 C11 C14 C13 5.5(3)
C10 C11 C14 C15 58.7(4)
C12 C11 C14 C15 -176.6(3)
C13 C14 C15 N4 -147(29)
C11 C14 C15 N4 36(29)
C17 O2 C16 O3 0.9(4)
C17 O2 C16 C12 -175.2(2)
N2 C12 C16 O3 164.2(2)
C7 C12 C16 O3 -72.8(3)
C11 C12 C16 O3 48.7(3)
N2 C12 C16 O2 -19.6(3)
C7 C12 C16 O2 103.4(2)
C11 C12 C16 O2 -135.1(2)
C16 O2 C17 C18 130.9(4)
C9 C10 C19 S1 -6.5(3)
C11 C10 C19 S1 175.31(17)
C9 C10 C19 S2 173.04(18)
C11 C10 C19 S2 -5.2(3)
C20 S1 C19 C10 178.0(2)
C20 S1 C19 S2 -1.57(18)
C21 S2 C19 C10 -156.8(2)
C21 S2 C19 S1 22.77(17)
C19 S1 C20 C21 -26.4(3)
S1 C20 C21 S2 44.4(3)
C19 S2 C21 C20 -40.8(2)
